data_7045210
loop_
_publ_author_name
'Hill, Anthony F.'
'Ma, Chenxi'
'McQueen, Caitlin M. A.'
'Ward, Jas S.'

_publ_section_title
;
 Iridium complexes of perimidine-based N-heterocyclic carbene pincer
 ligands via aminal C-H activation.
;
_journal_issue 5
_journal_name_full 'Dalton transactions (Cambridge, England : 2003)'
_journal_page_first 1577
_journal_page_last 1587
_journal_paper_doi 10.1039/c7dt04572g
_journal_volume 47
_journal_year 2018
_chemical_compound_source 'Research School of Chemistry'
_chemical_formula_moiety 'C57 H62 Cl4 Ir2 N2 P2, C1 H1 Cl3'
_chemical_formula_sum 'C58 H63 Cl7 Ir2 N2 P2'
_chemical_formula_weight 1482.71
_space_group_IT_number 14
_space_group_name_Hall '-P 2yab'
_space_group_name_H-M_alt 'P 1 21/a 1'
_symmetry_cell_setting monoclinic
_symmetry_space_group_name_Hall '-P 2yab'
_symmetry_space_group_name_H-M 'P 1 21/a 1'
_atom_sites_solution_hydrogens difmap
_atom_sites_solution_primary other
_audit_creation_date 14-04-08
_audit_creation_method CRYSTALS_ver_14.23
_audit_update_record
;
2017-10-11 deposited with the CCDC.
2017-12-26 downloaded from the CCDC.
;
_cell_angle_alpha 90
_cell_angle_beta 91.9066(9)
_cell_angle_gamma 90
_cell_formula_units_Z 4
_cell_length_a 15.2252(2)
_cell_length_b 23.9867(4)
_cell_length_c 15.3547(2)
_cell_measurement_reflns_used 74484
_cell_measurement_temperature 200
_cell_measurement_theta_max 25
_cell_measurement_theta_min 2.55
_cell_volume 5604.47(14)
_computing_cell_refinement 'DENZO/SCALEPACK (Otwinowski & Minor, 1997)'
_computing_data_collection 'COLLECT (Nonius, 2001).'
_computing_data_reduction 'DENZO/SCALEPACK (Otwinowski & Minor, 1997)'
_computing_molecular_graphics 'Ortep-3 for windows (Farrugia, 1997)'
_computing_publication_material 'CRYSTALS (Betteridge et al., 2003)'
_computing_structure_refinement 'CRYSTALS (Betteridge et al., 2003)'
_computing_structure_solution 'Superflip (Palatinus & Chapuis, 2007)'
_diffrn_ambient_temperature 200
_diffrn_measured_fraction_theta_full 0.998
_diffrn_measured_fraction_theta_max 0.998
_diffrn_measurement_device Area
_diffrn_measurement_device_type 'Nonius KappaCCD'
_diffrn_measurement_method \w
_diffrn_radiation_monochromator graphite
_diffrn_radiation_type 'Mo K\a'
_diffrn_radiation_wavelength 0.71073
_diffrn_reflns_av_R_equivalents 0.091
_diffrn_reflns_limit_h_max 18
_diffrn_reflns_limit_h_min -18
_diffrn_reflns_limit_k_max 28
_diffrn_reflns_limit_k_min -28
_diffrn_reflns_limit_l_max 18
_diffrn_reflns_limit_l_min -18
_diffrn_reflns_number 86883
_diffrn_reflns_theta_full 25.025
_diffrn_reflns_theta_max 25.025
_diffrn_reflns_theta_min 2.560
_diffrn_standards_number 0
_exptl_absorpt_coefficient_mu 5.175
_exptl_absorpt_correction_T_max 0.70
_exptl_absorpt_correction_T_min 0.63
_exptl_absorpt_correction_type multi-scan
_exptl_absorpt_process_details 'DENZO/SCALEPACK (Otwinowski & Minor, 1997)'
_exptl_crystal_colour orange
_exptl_crystal_density_diffrn 1.757
_exptl_crystal_density_method 'not measured'
_exptl_crystal_description lath
_exptl_crystal_F_000 2912
_exptl_crystal_recrystallization_method 'Re-crystallisation from solvent: chloroform/pentane'
_exptl_crystal_size_max 0.190
_exptl_crystal_size_mid 0.110
_exptl_crystal_size_min 0.070
_refine_diff_density_max 2.33
_refine_diff_density_min -1.83
_refine_ls_extinction_method None
_refine_ls_goodness_of_fit_ref 0.9639
_refine_ls_hydrogen_treatment noref
_refine_ls_matrix_type full
_refine_ls_number_parameters 640
_refine_ls_number_reflns 9863
_refine_ls_number_restraints 0
_refine_ls_R_factor_all 0.0692
_refine_ls_R_factor_gt 0.0452
_refine_ls_shift/su_max 0.0037541
_refine_ls_shift/su_mean 0.0000781
_refine_ls_structure_factor_coef Fsqd
_refine_ls_weighting_details
;
 Method, part 1, Chebychev polynomial, (Watkin, 1994, Prince, 1982) 
 [weight] = 1.0/[A~0~*T~0~(x)+A~1~*T~1~(x) ... +A~n-1~]*T~n-1~(x)] 
 where A~i~ are the Chebychev coefficients listed below and x= Fcalc/Fmax 
 Method = Robust Weighting (Prince, 1982) 
 W = [weight] * [1-(deltaF/6*sigmaF)^2^]^2^ 
 A~i~ are: 
 10.8 15.7 7.82 2.19 
;
_refine_ls_weighting_scheme calc
_refine_ls_wR_factor_all 0.1272
_refine_ls_wR_factor_gt 0.1043
_refine_ls_wR_factor_ref 0.1272
_reflns_limit_h_max 18
_reflns_limit_h_min -18
_reflns_limit_k_max 28
_reflns_limit_k_min 0
_reflns_limit_l_max 18
_reflns_limit_l_min 0
_reflns_number_gt 7367
_reflns_number_total 9877
_reflns_threshold_expression I>2.0\s(I)
_oxford_diffrn_Wilson_B_factor 3.27
_oxford_diffrn_Wilson_scale 214.43
_oxford_refine_ls_r_factor_ref 0.0692
_oxford_refine_ls_scale 0.070052(13)
_oxford_reflns_number_all 9863
_oxford_reflns_threshold_expression_ref I>-10.0\s(I)
_oxford_structure_analysis_title 'CMA011 At 14:51 on 8/ 4'
_cod_data_source_file c7dt04572g2.cif
_cod_data_source_block CMA011
_cod_depositor_comments
;
The following automatic conversions were performed:

'_atom_sites_solution_primary' value 'Other' changed to 'other'
according to
/home/data/users/saulius/crontab/automatic-downloads/rss-feeds/RSC/lib/dictionaries/cif_core.dic
dictionary named 'cif_core.dic' version 2.4.2 from 2011-04-26.

Automatic conversion script
Id: cif_fix_values 4973 2017-02-22 13:04:09Z antanas 

 Adding full bibliography for 7045206--7045211.cif.
;
_cod_original_sg_symbol_H-M 'P 21/a '
_cod_database_code 7045210

loop_
_symmetry_equiv_pos_as_xyz
x,y,z
-x,-y,-z
x+1/2,-y+1/2,z
-x+1/2,y+1/2,-z

loop_
_atom_site_label
_atom_site_type_symbol
_atom_site_fract_x
_atom_site_fract_y
_atom_site_fract_z
_atom_site_U_iso_or_equiv
_atom_site_occupancy
_atom_site_adp_type
Cl1 Cl 0.10471(17) 0.66159(12) 0.40826(16) 0.0584 1.0000 Uani
Cl2 Cl 0.05896(17) 0.75365(10) 0.25246(17) 0.0545 1.0000 Uani
Cl3 Cl 0.2509(2) 0.41518(14) 0.3684(2) 0.0726 1.0000 Uani
Cl4 Cl 0.21949(19) 0.30887(13) 0.2272(2) 0.0796 1.0000 Uani
Cl101 Cl 0.6603(4) 0.4976(2) 0.4020(4) 0.1350 1.0000 Uani
Cl102 Cl 0.6953(4) 0.4268(3) 0.5525(4) 0.1559 1.0000 Uani
Cl103 Cl 0.8213(6) 0.4431(3) 0.4273(6) 0.2200 1.0000 Uani
Ir1 Ir -0.02420(2) 0.680830(15) 0.31928(2) 0.0400 1.0000 Uani
Ir2 Ir 0.34499(2) 0.347393(16) 0.30347(2) 0.0440 1.0000 Uani
N1 N 0.1814(5) 0.5824(3) 0.1457(5) 0.0416 1.0000 Uani
N2 N 0.2402(5) 0.4932(3) 0.1157(5) 0.0415 1.0000 Uani
P1 P 0.02591(14) 0.61736(9) 0.22075(14) 0.0363 1.0000 Uani
P2 P 0.35683(15) 0.40756(10) 0.18698(16) 0.0395 1.0000 Uani
C1 C 0.2374(6) 0.5373(4) 0.1787(6) 0.0465 1.0000 Uani
C2 C 0.2050(6) 0.6042(4) 0.0647(6) 0.0394 1.0000 Uani
C3 C 0.1889(7) 0.6576(4) 0.0386(7) 0.0509 1.0000 Uani
C4 C 0.2109(8) 0.6750(5) -0.0450(7) 0.0597 1.0000 Uani
C5 C 0.2454(7) 0.6395(5) -0.1042(7) 0.0575 1.0000 Uani
C6 C 0.2618(6) 0.5836(4) -0.0795(6) 0.0484 1.0000 Uani
C7 C 0.2923(7) 0.5435(5) -0.1398(7) 0.0542 1.0000 Uani
C8 C 0.3014(6) 0.4892(5) -0.1160(7) 0.0537 1.0000 Uani
C9 C 0.2839(6) 0.4713(4) -0.0327(6) 0.0468 1.0000 Uani
C10 C 0.2578(6) 0.5086(4) 0.0302(6) 0.0404 1.0000 Uani
C11 C 0.2434(6) 0.5649(4) 0.0070(6) 0.0418 1.0000 Uani
C21 C 0.1474(6) 0.6193(4) 0.2126(6) 0.0408 1.0000 Uani
C22 C 0.2460(6) 0.4362(4) 0.1475(6) 0.0442 1.0000 Uani
C31 C 0.0060(6) 0.5448(4) 0.2498(6) 0.0423 1.0000 Uani
C32 C -0.0590(7) 0.5121(4) 0.2092(6) 0.0492 1.0000 Uani
C33 C -0.0703(8) 0.4571(5) 0.2340(8) 0.0648 1.0000 Uani
C34 C -0.0207(9) 0.4347(5) 0.3026(9) 0.0717 1.0000 Uani
C35 C 0.0414(7) 0.4677(5) 0.3449(9) 0.0688 1.0000 Uani
C36 C 0.0537(6) 0.5223(4) 0.3209(7) 0.0522 1.0000 Uani
C41 C -0.0143(6) 0.6238(4) 0.1079(6) 0.0392 1.0000 Uani
C42 C -0.0020(6) 0.5822(4) 0.0469(6) 0.0473 1.0000 Uani
C43 C -0.0251(8) 0.5908(5) -0.0391(7) 0.0613 1.0000 Uani
C44 C -0.0633(9) 0.6405(5) -0.0653(7) 0.0656 1.0000 Uani
C45 C -0.0760(8) 0.6818(5) -0.0069(8) 0.0631 1.0000 Uani
C46 C -0.0519(7) 0.6737(4) 0.0804(7) 0.0515 1.0000 Uani
C51 C 0.4217(6) 0.4711(4) 0.2046(6) 0.0411 1.0000 Uani
C52 C 0.4514(6) 0.5022(4) 0.1367(7) 0.0491 1.0000 Uani
C53 C 0.4917(7) 0.5533(5) 0.1529(8) 0.0603 1.0000 Uani
C54 C 0.5020(8) 0.5736(5) 0.2356(10) 0.0711 1.0000 Uani
C55 C 0.4724(8) 0.5430(5) 0.3027(8) 0.0636 1.0000 Uani
C56 C 0.4327(8) 0.4911(4) 0.2899(7) 0.0601 1.0000 Uani
C61 C 0.4065(6) 0.3727(4) 0.0953(6) 0.0443 1.0000 Uani
C62 C 0.4944(7) 0.3782(4) 0.0767(6) 0.0512 1.0000 Uani
C63 C 0.5297(8) 0.3479(5) 0.0104(8) 0.0625 1.0000 Uani
C64 C 0.4803(10) 0.3149(5) -0.0426(8) 0.0708 1.0000 Uani
C65 C 0.3925(11) 0.3088(5) -0.0260(8) 0.0756 1.0000 Uani
C66 C 0.3550(8) 0.3369(4) 0.0433(7) 0.0558 1.0000 Uani
C70 C -0.1532(6) 0.7190(5) 0.3032(9) 0.0642 1.0000 Uani
C71 C -0.1166(7) 0.7373(5) 0.3858(9) 0.0629 1.0000 Uani
C72 C -0.1030(8) 0.6905(6) 0.4383(8) 0.0711 1.0000 Uani
C73 C -0.1270(6) 0.6420(5) 0.3895(7) 0.0547 1.0000 Uani
C74 C -0.1618(6) 0.6599(5) 0.3091(7) 0.0520 1.0000 Uani
C75 C -0.1863(9) 0.7564(8) 0.2332(13) 0.1214 1.0000 Uani
C76 C -0.1007(12) 0.7963(7) 0.4140(15) 0.1227 1.0000 Uani
C77 C -0.0677(9) 0.6874(8) 0.5317(9) 0.0973 1.0000 Uani
C78 C -0.1273(9) 0.5825(6) 0.4258(10) 0.0805 1.0000 Uani
C79 C -0.2111(7) 0.6241(6) 0.2423(9) 0.0826 1.0000 Uani
C80 C 0.4402(7) 0.2804(4) 0.2983(6) 0.0499 1.0000 Uani
C81 C 0.3774(7) 0.2648(5) 0.3631(7) 0.0570 1.0000 Uani
C82 C 0.3789(7) 0.3039(5) 0.4298(8) 0.0605 1.0000 Uani
C83 C 0.4417(7) 0.3468(4) 0.4098(6) 0.0514 1.0000 Uani
C84 C 0.4831(6) 0.3296(4) 0.3299(6) 0.0502 1.0000 Uani
C85 C 0.4659(10) 0.2461(5) 0.2234(8) 0.0775 1.0000 Uani
C86 C 0.3199(9) 0.2139(5) 0.3589(10) 0.0840 1.0000 Uani
C87 C 0.3245(10) 0.3046(7) 0.5091(9) 0.0964 1.0000 Uani
C88 C 0.4671(10) 0.3951(5) 0.4662(8) 0.0812 1.0000 Uani
C89 C 0.5629(7) 0.3552(6) 0.2926(8) 0.0742 1.0000 Uani
C101 C 0.7378(10) 0.4702(7) 0.4826(15) 0.1222 1.0000 Uani
H11 H 0.2965 0.5514 0.1913 0.0560 1.0000 Uiso
H12 H 0.2136 0.5228 0.2319 0.0558 1.0000 Uiso
H31 H 0.1634 0.6825 0.0764 0.0609 1.0000 Uiso
H41 H 0.2021 0.7123 -0.0604 0.0710 1.0000 Uiso
H51 H 0.2580 0.6519 -0.1597 0.0690 1.0000 Uiso
H71 H 0.3058 0.5547 -0.1957 0.0651 1.0000 Uiso
H81 H 0.3192 0.4634 -0.1567 0.0639 1.0000 Uiso
H91 H 0.2889 0.4338 -0.0193 0.0560 1.0000 Uiso
H211 H 0.1640 0.6574 0.2006 0.0488 1.0000 Uiso
H212 H 0.1726 0.6083 0.2685 0.0490 1.0000 Uiso
H222 H 0.2073 0.4334 0.1962 0.0530 1.0000 Uiso
H221 H 0.2241 0.4122 0.1008 0.0529 1.0000 Uiso
H321 H -0.0944 0.5271 0.1648 0.0578 1.0000 Uiso
H331 H -0.1114 0.4350 0.2044 0.0770 1.0000 Uiso
H341 H -0.0290 0.3979 0.3197 0.0860 1.0000 Uiso
H351 H 0.0753 0.4530 0.3906 0.0819 1.0000 Uiso
H361 H 0.0931 0.5443 0.3528 0.0622 1.0000 Uiso
H421 H 0.0219 0.5483 0.0645 0.0570 1.0000 Uiso
H431 H -0.0148 0.5629 -0.0799 0.0740 1.0000 Uiso
H441 H -0.0803 0.6454 -0.1237 0.0790 1.0000 Uiso
H451 H -0.1009 0.7156 -0.0252 0.0750 1.0000 Uiso
H461 H -0.0610 0.7019 0.1206 0.0619 1.0000 Uiso
H521 H 0.4440 0.4890 0.0794 0.0591 1.0000 Uiso
H531 H 0.5121 0.5741 0.1061 0.0731 1.0000 Uiso
H541 H 0.5284 0.6080 0.2462 0.0860 1.0000 Uiso
H551 H 0.4790 0.5567 0.3595 0.0751 1.0000 Uiso
H561 H 0.4132 0.4703 0.3366 0.0719 1.0000 Uiso
H621 H 0.5297 0.4028 0.1089 0.0609 1.0000 Uiso
H631 H 0.5898 0.3502 0.0018 0.0750 1.0000 Uiso
H641 H 0.5049 0.2966 -0.0893 0.0850 1.0000 Uiso
H651 H 0.3574 0.2856 -0.0611 0.0890 1.0000 Uiso
H661 H 0.2954 0.3315 0.0550 0.0679 1.0000 Uiso
H751 H -0.2050 0.7348 0.1832 0.1799 1.0000 Uiso
H753 H -0.2347 0.7778 0.2527 0.1800 1.0000 Uiso
H752 H -0.1401 0.7817 0.2169 0.1799 1.0000 Uiso
H761 H -0.1340 0.8044 0.4648 0.1830 1.0000 Uiso
H763 H -0.1182 0.8208 0.3674 0.1830 1.0000 Uiso
H762 H -0.0391 0.8014 0.4282 0.1831 1.0000 Uiso
H771 H -0.1095 0.6693 0.5674 0.1450 1.0000 Uiso
H772 H -0.0579 0.7246 0.5530 0.1450 1.0000 Uiso
H773 H -0.0133 0.6671 0.5343 0.1450 1.0000 Uiso
H782 H -0.1341 0.5561 0.3791 0.1210 1.0000 Uiso
H781 H -0.1749 0.5779 0.4648 0.1210 1.0000 Uiso
H783 H -0.0727 0.5753 0.4572 0.1211 1.0000 Uiso
H792 H -0.1906 0.5863 0.2460 0.1240 1.0000 Uiso
H791 H -0.2727 0.6247 0.2528 0.1240 1.0000 Uiso
H793 H -0.2021 0.6384 0.1850 0.1240 1.0000 Uiso
H851 H 0.4871 0.2696 0.1782 0.1159 1.0000 Uiso
H853 H 0.5112 0.2204 0.2417 0.1159 1.0000 Uiso
H852 H 0.4157 0.2254 0.2018 0.1159 1.0000 Uiso
H861 H 0.2603 0.2240 0.3695 0.1270 1.0000 Uiso
H863 H 0.3400 0.1875 0.4023 0.1271 1.0000 Uiso
H862 H 0.3230 0.1971 0.3024 0.1271 1.0000 Uiso
H871 H 0.3043 0.3418 0.5194 0.1469 1.0000 Uiso
H872 H 0.3587 0.2918 0.5586 0.1470 1.0000 Uiso
H873 H 0.2745 0.2805 0.4996 0.1469 1.0000 Uiso
H882 H 0.5149 0.4156 0.4408 0.1230 1.0000 Uiso
H881 H 0.4865 0.3822 0.5228 0.1229 1.0000 Uiso
H883 H 0.4182 0.4196 0.4725 0.1230 1.0000 Uiso
H892 H 0.5553 0.3948 0.2869 0.1100 1.0000 Uiso
H891 H 0.6129 0.3482 0.3300 0.1098 1.0000 Uiso
H893 H 0.5732 0.3395 0.2363 0.1100 1.0000 Uiso
H1011 H 0.7611 0.5019 0.5167 0.1449 1.0000 Uiso

loop_
_atom_site_aniso_label
_atom_site_aniso_U_11
_atom_site_aniso_U_22
_atom_site_aniso_U_33
_atom_site_aniso_U_23
_atom_site_aniso_U_13
_atom_site_aniso_U_12
Cl1 0.0518(14) 0.0791(18) 0.0434(13) -0.0103(12) -0.0119(10) 0.0086(12)
Cl2 0.0542(14) 0.0452(13) 0.0642(15) 0.0010(11) 0.0014(12) -0.0062(11)
Cl3 0.0679(17) 0.084(2) 0.0672(17) 0.0197(15) 0.0221(14) 0.0344(15)
Cl4 0.0578(16) 0.0742(19) 0.104(2) 0.0387(18) -0.0361(16) -0.0197(14)
Cl101 0.128(4) 0.112(4) 0.161(5) -0.002(3) -0.041(3) -0.004(3)
Cl102 0.131(4) 0.176(6) 0.161(5) 0.052(5) 0.020(4) -0.008(4)
Cl103 0.252(9) 0.184(7) 0.232(8) 0.065(6) 0.124(7) 0.118(7)
Ir1 0.03636(18) 0.04000(19) 0.0436(2) -0.00667(15) -0.00067(14) 0.00036(15)
Ir2 0.03909(19) 0.0456(2) 0.0472(2) 0.00776(16) -0.00229(15) 0.00622(16)
N1 0.044(4) 0.041(4) 0.039(4) 0.004(3) 0.000(3) 0.014(3)
N2 0.045(4) 0.039(4) 0.040(4) 0.001(3) -0.002(3) 0.009(3)
P1 0.0370(11) 0.0355(11) 0.0361(11) 0.0008(9) -0.0021(9) 0.0018(9)
P2 0.0378(12) 0.0363(12) 0.0442(13) 0.0002(10) -0.0022(10) 0.0024(9)
C1 0.046(5) 0.054(6) 0.040(5) 0.001(4) 0.001(4) 0.012(4)
C2 0.036(4) 0.041(5) 0.041(5) 0.005(4) 0.002(4) 0.003(4)
C3 0.056(6) 0.045(5) 0.053(6) 0.003(4) 0.014(5) 0.011(5)
C4 0.069(7) 0.049(6) 0.061(7) 0.014(5) -0.003(5) 0.003(5)
C5 0.063(7) 0.061(7) 0.049(6) 0.015(5) 0.005(5) 0.006(5)
C6 0.038(5) 0.059(6) 0.048(5) 0.001(5) -0.004(4) 0.002(4)
C7 0.051(6) 0.066(7) 0.045(6) -0.003(5) 0.011(4) 0.003(5)
C8 0.038(5) 0.071(7) 0.052(6) -0.019(5) 0.000(4) 0.003(5)
C9 0.051(5) 0.047(6) 0.042(5) -0.004(4) -0.004(4) 0.005(4)
C10 0.035(4) 0.041(5) 0.045(5) 0.002(4) -0.006(4) -0.003(4)
C11 0.037(5) 0.050(5) 0.038(5) 0.001(4) 0.001(4) 0.002(4)
C21 0.035(4) 0.048(5) 0.040(5) 0.001(4) 0.000(4) 0.005(4)
C22 0.037(5) 0.044(5) 0.051(5) 0.004(4) -0.006(4) 0.004(4)
C31 0.044(5) 0.045(5) 0.038(5) -0.004(4) 0.003(4) 0.002(4)
C32 0.052(5) 0.047(5) 0.048(5) -0.001(4) -0.006(4) -0.001(4)
C33 0.071(7) 0.046(6) 0.078(8) 0.000(6) 0.004(6) -0.007(5)
C34 0.080(8) 0.045(6) 0.090(9) 0.022(6) 0.006(7) 0.006(6)
C35 0.048(6) 0.068(7) 0.089(9) 0.031(7) -0.012(6) 0.000(5)
C36 0.041(5) 0.059(6) 0.056(6) 0.010(5) -0.005(4) -0.002(5)
C41 0.037(4) 0.042(5) 0.038(5) 0.003(4) -0.001(4) -0.002(4)
C42 0.050(5) 0.052(6) 0.040(5) 0.003(4) -0.010(4) -0.003(4)
C43 0.075(7) 0.070(7) 0.038(5) -0.005(5) -0.006(5) -0.009(6)
C44 0.090(9) 0.072(8) 0.035(5) 0.005(5) -0.009(5) -0.020(6)
C45 0.070(7) 0.056(6) 0.061(7) 0.017(6) -0.025(6) -0.006(6)
C46 0.051(6) 0.048(6) 0.055(6) 0.005(5) -0.006(5) -0.004(4)
C51 0.041(5) 0.035(5) 0.047(5) -0.002(4) 0.000(4) 0.003(4)
C52 0.043(5) 0.043(5) 0.061(6) -0.002(5) -0.011(4) 0.004(4)
C53 0.049(6) 0.048(6) 0.084(8) 0.010(6) -0.003(5) -0.004(5)
C54 0.061(7) 0.042(6) 0.108(11) -0.008(7) -0.017(7) -0.002(5)
C55 0.072(7) 0.041(6) 0.077(8) -0.019(6) -0.012(6) 0.003(5)
C56 0.074(7) 0.043(6) 0.063(7) -0.003(5) 0.006(6) 0.008(5)
C61 0.050(5) 0.040(5) 0.043(5) -0.004(4) 0.000(4) 0.007(4)
C62 0.057(6) 0.056(6) 0.040(5) -0.007(4) 0.000(4) 0.011(5)
C63 0.071(7) 0.055(6) 0.062(7) 0.001(6) 0.008(6) 0.022(6)
C64 0.096(10) 0.060(7) 0.057(7) -0.013(6) 0.005(7) 0.010(7)
C65 0.120(12) 0.040(6) 0.065(7) -0.009(5) -0.026(7) -0.001(6)
C66 0.071(7) 0.032(5) 0.064(7) -0.007(5) -0.015(5) 0.001(5)
C70 0.030(5) 0.071(8) 0.093(9) 0.005(7) 0.012(5) 0.012(5)
C71 0.050(6) 0.046(6) 0.095(9) -0.030(6) 0.032(6) -0.007(5)
C72 0.056(7) 0.082(9) 0.077(8) -0.035(7) 0.036(6) -0.011(6)
C73 0.040(5) 0.073(7) 0.052(6) -0.007(5) 0.009(4) -0.006(5)
C74 0.030(4) 0.062(7) 0.064(6) -0.019(5) 0.007(4) -0.004(4)
C75 0.057(8) 0.157(17) 0.150(16) 0.061(13) 0.015(9) 0.058(10)
C76 0.104(12) 0.073(10) 0.19(2) -0.051(12) 0.061(13) -0.005(9)
C77 0.065(8) 0.169(16) 0.060(8) -0.026(9) 0.026(6) -0.013(9)
C78 0.083(9) 0.066(8) 0.095(10) 0.004(7) 0.042(8) -0.008(7)
C79 0.036(6) 0.121(11) 0.091(9) -0.050(8) 0.003(6) -0.027(6)
C80 0.057(6) 0.044(5) 0.048(5) 0.004(4) -0.007(5) 0.014(5)
C81 0.052(6) 0.054(6) 0.063(7) 0.022(5) -0.010(5) 0.010(5)
C82 0.054(6) 0.060(7) 0.066(7) 0.019(6) -0.001(5) 0.017(5)
C83 0.053(6) 0.052(6) 0.048(5) -0.007(5) -0.011(4) 0.015(5)
C84 0.040(5) 0.059(6) 0.051(6) 0.004(5) -0.012(4) 0.015(4)
C85 0.105(10) 0.065(8) 0.061(7) -0.005(6) -0.009(7) 0.041(7)
C86 0.083(9) 0.054(7) 0.113(11) 0.022(7) -0.031(8) -0.012(6)
C87 0.095(10) 0.132(14) 0.063(8) 0.038(8) 0.020(7) 0.043(9)
C88 0.117(11) 0.067(8) 0.057(7) -0.019(6) -0.035(7) 0.024(7)
C89 0.040(6) 0.108(10) 0.075(8) 0.020(7) -0.004(5) 0.006(6)
C101 0.062(9) 0.097(12) 0.21(2) 0.029(13) 0.007(11) -0.008(8)

loop_
_atom_type_symbol
_atom_type_scat_dispersion_real
_atom_type_scat_dispersion_imag
_atom_type_scat_Cromer_Mann_a1
_atom_type_scat_Cromer_Mann_b1
_atom_type_scat_Cromer_Mann_a2
_atom_type_scat_Cromer_Mann_b2
_atom_type_scat_Cromer_Mann_a3
_atom_type_scat_Cromer_Mann_b3
_atom_type_scat_Cromer_Mann_a4
_atom_type_scat_Cromer_Mann_b4
_atom_type_scat_Cromer_Mann_c
_atom_type_scat_source
C 0.0033 0.0016 2.3100 20.8439 1.0200 10.2075 1.5886 0.5687 0.8650 51.6512 0.2156 'International Tables Vol C 4.2.6.8 and 6.1.1.4'
H 0.0000 0.0000 0.4930 10.5109 0.3229 26.1257 0.1402 3.1424 0.0408 57.7998 0.0030 'International Tables Vol C 4.2.6.8 and 6.1.1.4'
Cl 0.1484 0.1585 11.4604 0.0104 7.1964 1.1662 6.2556 18.5194 1.6455 47.7784 -9.5574 'International Tables Vol C 4.2.6.8 and 6.1.1.4'
Ir -1.4442 7.9887 27.3049 1.5928 16.7296 8.8655 15.6115 0.4179 5.8338 45.0011 11.4722 'International Tables Vol C 4.2.6.8 and 6.1.1.4'
N 0.0061 0.0033 12.2126 0.0057 3.1322 9.8933 2.0125 28.9975 1.1663 0.5826 -11.5290 'International Tables Vol C 4.2.6.8 and 6.1.1.4'
P 0.1023 0.0942 6.4345 1.9067 4.1791 27.1570 1.7800 0.5260 1.4908 68.1645 1.1149 'International Tables Vol C 4.2.6.8 and 6.1.1.4'

loop_
_geom_angle_atom_site_label_1
_geom_angle_atom_site_label_2
_geom_angle_atom_site_label_3
_geom_angle
_geom_angle_publ_flag
Cl2 Ir1 Cl1 87.16(10) yes
Cl2 Ir1 P1 90.53(9) yes
Cl1 Ir1 P1 87.95(8) yes
Cl2 Ir1 C70 97.6(3) yes
Cl1 Ir1 C70 149.9(4) yes
P1 Ir1 C70 121.6(4) yes
Cl2 Ir1 C71 96.0(3) yes
Cl1 Ir1 C71 111.9(4) yes
P1 Ir1 C71 159.3(3) yes
C70 Ir1 C71 38.1(5) yes
Cl2 Ir1 C72 125.4(3) yes
Cl1 Ir1 C72 90.3(4) yes
P1 Ir1 C72 143.9(3) yes
C70 Ir1 C72 62.7(5) yes
C71 Ir1 C72 36.4(5) yes
Cl2 Ir1 C73 159.0(3) yes
Cl1 Ir1 C73 103.1(3) yes
P1 Ir1 C73 107.9(3) yes
C70 Ir1 C73 64.4(4) yes
C71 Ir1 C73 63.3(4) yes
Cl2 Ir1 C74 131.4(3) yes
Cl1 Ir1 C74 140.5(3) yes
P1 Ir1 C74 98.2(3) yes
C70 Ir1 C74 38.5(4) yes
C71 Ir1 C74 63.0(4) yes
C72 Ir1 C73 37.9(4) yes
C72 Ir1 C74 62.3(4) yes
C73 Ir1 C74 37.9(4) yes
Cl3 Ir2 Cl4 89.26(13) yes
Cl3 Ir2 P2 87.79(9) yes
Cl4 Ir2 P2 86.77(9) yes
Cl3 Ir2 C80 157.7(3) yes
Cl4 Ir2 C80 102.7(3) yes
P2 Ir2 C80 111.4(3) yes
Cl3 Ir2 C81 123.8(3) yes
Cl4 Ir2 C81 91.2(3) yes
P2 Ir2 C81 148.3(3) yes
C80 Ir2 C81 38.5(4) yes
Cl3 Ir2 C82 94.5(3) yes
Cl4 Ir2 C82 113.6(3) yes
P2 Ir2 C82 159.5(3) yes
C80 Ir2 C82 63.4(4) yes
C81 Ir2 C82 36.1(4) yes
Cl3 Ir2 C83 95.3(3) yes
Cl4 Ir2 C83 151.6(3) yes
P2 Ir2 C83 121.4(3) yes
C80 Ir2 C83 65.4(4) yes
C81 Ir2 C83 63.1(4) yes
Cl3 Ir2 C84 129.9(3) yes
Cl4 Ir2 C84 140.2(3) yes
P2 Ir2 C84 99.6(3) yes
C80 Ir2 C84 38.4(4) yes
C81 Ir2 C84 63.2(4) yes
C82 Ir2 C83 38.2(4) yes
C82 Ir2 C84 63.5(4) yes
C83 Ir2 C84 39.3(4) yes
C1 N1 C2 114.9(7) yes
C1 N1 C21 114.9(7) yes
C2 N1 C21 120.1(7) yes
C1 N2 C10 116.8(7) yes
C1 N2 C22 118.0(7) yes
C10 N2 C22 123.5(8) yes
Ir1 P1 C21 112.4(3) yes
Ir1 P1 C31 114.2(3) yes
C21 P1 C31 102.4(4) yes
Ir1 P1 C41 117.5(3) yes
C21 P1 C41 103.7(4) yes
C31 P1 C41 105.0(4) yes
Ir2 P2 C22 112.4(3) yes
Ir2 P2 C51 117.5(3) yes
C22 P2 C51 102.4(4) yes
Ir2 P2 C61 110.9(3) yes
C22 P2 C61 107.8(4) yes
C51 P2 C61 105.1(4) yes
N1 C1 N2 110.0(7) yes
N1 C1 H11 109.7 no
N2 C1 H11 110.0 no
N1 C1 H12 109.1 no
N2 C1 H12 109.0 no
H11 C1 H12 109.0 no
N1 C2 C3 124.1(8) yes
N1 C2 C11 115.0(8) yes
C3 C2 C11 120.8(8) yes
C2 C3 C4 120.2(9) yes
C2 C3 H31 119.9 no
C4 C3 H31 119.9 no
C3 C4 C5 122.2(10) yes
C3 C4 H41 118.7 no
C5 C4 H41 119.0 no
C4 C5 C6 118.9(9) yes
C4 C5 H51 120.4 no
C6 C5 H51 120.7 no
C5 C6 C7 121.7(9) yes
C5 C6 C11 120.3(9) yes
C7 C6 C11 117.9(9) yes
C6 C7 C8 120.4(9) yes
C6 C7 H71 119.5 no
C8 C7 H71 120.1 no
C7 C8 C9 121.7(9) yes
C7 C8 H81 119.3 no
C9 C8 H81 119.0 no
C8 C9 C10 120.8(9) yes
C8 C9 H91 119.5 no
C10 C9 H91 119.7 no
N2 C10 C9 123.6(8) yes
N2 C10 C11 117.2(8) yes
C9 C10 C11 119.1(8) yes
C6 C11 C2 117.5(8) yes
C6 C11 C10 119.9(8) yes
C2 C11 C10 122.5(8) yes
P1 C21 N1 114.1(6) yes
P1 C21 H211 107.8 no
N1 C21 H211 109.6 no
P1 C21 H212 107.5 no
N1 C21 H212 108.6 no
H211 C21 H212 109.2 no
P2 C22 N2 119.4(6) yes
P2 C22 H222 106.5 no
N2 C22 H222 107.0 no
P2 C22 H221 107.5 no
N2 C22 H221 107.2 no
H222 C22 H221 109.0 no
P1 C31 C32 123.3(7) yes
P1 C31 C36 118.2(7) yes
C32 C31 C36 118.3(9) yes
C31 C32 C33 120.4(9) yes
C31 C32 H321 119.8 no
C33 C32 H321 119.7 no
C32 C33 C34 120.6(11) yes
C32 C33 H331 119.9 no
C34 C33 H331 119.5 no
C33 C34 C35 118.8(10) yes
C33 C34 H341 120.5 no
C35 C34 H341 120.7 no
C34 C35 C36 121.3(10) yes
C34 C35 H351 119.5 no
C36 C35 H351 119.2 no
C31 C36 C35 120.3(10) yes
C31 C36 H361 120.3 no
C35 C36 H361 119.5 no
P1 C41 C42 122.2(7) yes
P1 C41 C46 118.9(7) yes
C42 C41 C46 118.6(8) yes
C41 C42 C43 120.5(9) yes
C41 C42 H421 119.7 no
C43 C42 H421 119.9 no
C42 C43 C44 120.2(10) yes
C42 C43 H431 119.7 no
C44 C43 H431 120.2 no
C43 C44 C45 120.4(10) yes
C43 C44 H441 119.4 no
C45 C44 H441 120.2 no
C44 C45 C46 119.9(10) yes
C44 C45 H451 120.0 no
C46 C45 H451 120.1 no
C45 C46 C41 120.4(10) yes
C45 C46 H461 119.9 no
C41 C46 H461 119.7 no
P2 C51 C52 122.0(7) yes
P2 C51 C56 118.1(7) yes
C52 C51 C56 119.5(9) yes
C51 C52 C53 119.9(10) yes
C51 C52 H521 119.7 no
C53 C52 H521 120.4 no
C52 C53 C54 121.2(11) yes
C52 C53 H531 119.2 no
C54 C53 H531 119.6 no
C53 C54 C55 119.0(10) yes
C53 C54 H541 121.0 no
C55 C54 H541 120.0 no
C54 C55 C56 121.9(11) yes
C54 C55 H551 119.5 no
C56 C55 H551 118.6 no
C51 C56 C55 118.5(10) yes
C51 C56 H561 120.3 no
C55 C56 H561 121.2 no
P2 C61 C62 123.0(7) yes
P2 C61 C66 119.0(8) yes
C62 C61 C66 118.0(9) yes
C61 C62 C63 120.4(10) yes
C61 C62 H621 119.7 no
C63 C62 H621 119.9 no
C62 C63 C64 122.3(12) yes
C62 C63 H631 119.0 no
C64 C63 H631 118.8 no
C63 C64 C65 118.5(11) yes
C63 C64 H641 120.7 no
C65 C64 H641 120.7 no
C64 C65 C66 120.9(11) yes
C64 C65 H651 119.9 no
C66 C65 H651 119.2 no
C65 C66 C61 119.7(11) yes
C65 C66 H661 120.1 no
C61 C66 H661 120.1 no
Ir1 C70 C71 72.9(6) yes
Ir1 C70 C74 70.0(6) yes
C71 C70 C74 106.3(10) yes
Ir1 C70 C75 128.6(9) yes
C71 C70 C75 124.9(14) yes
C74 C70 C75 128.3(14) yes
Ir1 C71 C70 69.0(5) yes
Ir1 C71 C72 72.0(6) yes
C70 C71 C72 108.1(10) yes
Ir1 C71 C76 127.5(8) yes
C70 C71 C76 126.7(15) yes
C72 C71 C76 125.1(14) yes
Ir1 C72 C71 71.6(6) yes
Ir1 C72 C73 67.7(6) yes
C71 C72 C73 108.8(11) yes
Ir1 C72 C77 125.9(8) yes
C71 C72 C77 128.9(12) yes
C73 C72 C77 122.3(13) yes
Ir1 C73 C72 74.4(6) yes
Ir1 C73 C74 71.5(6) yes
C72 C73 C74 107.3(11) yes
Ir1 C73 C78 126.8(8) yes
C72 C73 C78 124.9(11) yes
C74 C73 C78 127.2(11) yes
Ir1 C74 C70 71.5(5) yes
Ir1 C74 C73 70.6(6) yes
C70 C74 C73 109.3(10) yes
Ir1 C74 C79 129.7(7) yes
C70 C74 C79 124.3(11) yes
C73 C74 C79 126.0(11) yes
C70 C75 H751 109.9 no
C70 C75 H753 110.2 no
H751 C75 H753 109.2 no
C70 C75 H752 109.7 no
H751 C75 H752 109.3 no
H753 C75 H752 108.5 no
C71 C76 H761 109.9 no
C71 C76 H763 109.1 no
H761 C76 H763 109.8 no
C71 C76 H762 109.4 no
H761 C76 H762 109.0 no
H763 C76 H762 109.5 no
C72 C77 H771 110.1 no
C72 C77 H772 108.8 no
H771 C77 H772 109.0 no
C72 C77 H773 110.0 no
H771 C77 H773 109.6 no
H772 C77 H773 109.4 no
C73 C78 H782 110.1 no
C73 C78 H781 110.2 no
H782 C78 H781 108.9 no
C73 C78 H783 109.8 no
H782 C78 H783 109.0 no
H781 C78 H783 108.9 no
C74 C79 H792 110.0 no
C74 C79 H791 110.1 no
H792 C79 H791 108.9 no
C74 C79 H793 109.6 no
H792 C79 H793 109.6 no
H791 C79 H793 108.6 no
Ir2 C80 C81 73.1(6) yes
Ir2 C80 C84 71.0(5) yes
C81 C80 C84 106.5(9) yes
Ir2 C80 C85 129.5(7) yes
C81 C80 C85 126.0(11) yes
C84 C80 C85 126.6(11) yes
Ir2 C81 C80 68.3(5) yes
Ir2 C81 C82 72.6(6) yes
C80 C81 C82 109.7(10) yes
Ir2 C81 C86 125.7(7) yes
C80 C81 C86 125.1(12) yes
C82 C81 C86 125.1(12) yes
Ir2 C82 C81 71.3(6) yes
Ir2 C82 C83 67.7(6) yes
C81 C82 C83 108.6(10) yes
Ir2 C82 C87 125.5(8) yes
C81 C82 C87 127.8(13) yes
C83 C82 C87 123.6(12) yes
Ir2 C83 C82 74.1(6) yes
Ir2 C83 C84 70.7(5) yes
C82 C83 C84 106.6(9) yes
Ir2 C83 C88 126.1(7) yes
C82 C83 C88 126.2(11) yes
C84 C83 C88 126.7(11) yes
Ir2 C84 C83 70.0(5) yes
Ir2 C84 C80 70.6(5) yes
C83 C84 C80 108.3(9) yes
Ir2 C84 C89 130.0(7) yes
C83 C84 C89 126.0(10) yes
C80 C84 C89 125.4(10) yes
C80 C85 H851 110.0 no
C80 C85 H853 109.7 no
H851 C85 H853 109.4 no
C80 C85 H852 109.2 no
H851 C85 H852 109.7 no
H853 C85 H852 108.8 no
C81 C86 H861 109.8 no
C81 C86 H863 109.6 no
H861 C86 H863 109.3 no
C81 C86 H862 109.5 no
H861 C86 H862 109.5 no
H863 C86 H862 109.1 no
C82 C87 H871 109.4 no
C82 C87 H872 109.9 no
H871 C87 H872 109.7 no
C82 C87 H873 109.0 no
H871 C87 H873 109.2 no
H872 C87 H873 109.6 no
C83 C88 H882 110.2 no
C83 C88 H881 109.9 no
H882 C88 H881 108.3 no
C83 C88 H883 110.5 no
H882 C88 H883 109.0 no
H881 C88 H883 108.9 no
C84 C89 H892 110.1 no
C84 C89 H891 109.9 no
H892 C89 H891 108.7 no
C84 C89 H893 110.1 no
H892 C89 H893 109.2 no
H891 C89 H893 108.9 no
Cl101 C101 Cl103 106.4(13) yes
Cl101 C101 Cl102 114.6(9) yes
Cl103 C101 Cl102 113.9(11) yes
Cl101 C101 H1011 107.4 no
Cl103 C101 H1011 107.6 no
Cl102 C101 H1011 106.5 no

loop_
_geom_bond_atom_site_label_1
_geom_bond_atom_site_label_2
_geom_bond_distance
_geom_bond_publ_flag
Cl1 Ir1 2.399(2) yes
Cl2 Ir1 2.407(2) yes
Cl3 Ir2 2.405(3) yes
Cl4 Ir2 2.394(3) yes
Cl101 C101 1.81(2) yes
Cl102 C101 1.644(19) yes
Cl103 C101 1.68(2) yes
Ir1 P1 2.295(2) yes
Ir1 C70 2.174(10) yes
Ir1 C71 2.226(9) yes
Ir1 C72 2.231(10) yes
Ir1 C73 2.143(10) yes
Ir1 C74 2.155(9) yes
Ir2 P2 2.310(2) yes
Ir2 C80 2.166(9) yes
Ir2 C81 2.231(10) yes
Ir2 C82 2.247(11) yes
Ir2 C83 2.162(9) yes
Ir2 C84 2.171(9) yes
N1 C1 1.459(11) yes
N1 C2 1.407(11) yes
N1 C21 1.465(11) yes
N2 C1 1.434(12) yes
N2 C10 1.398(11) yes
N2 C22 1.453(11) yes
P1 C21 1.858(9) yes
P1 C31 1.825(10) yes
P1 C41 1.824(9) yes
P2 C22 1.903(9) yes
P2 C51 1.831(9) yes
P2 C61 1.823(9) yes
C1 H11 0.974 no
C1 H12 0.969 no
C2 C3 1.361(13) yes
C2 C11 1.433(13) yes
C3 C4 1.403(15) yes
C3 H31 0.925 no
C4 C5 1.363(16) yes
C4 H41 0.934 no
C5 C6 1.414(14) yes
C5 H51 0.930 no
C6 C7 1.423(14) yes
C6 C11 1.438(13) yes
C7 C8 1.358(15) yes
C7 H71 0.929 no
C8 C9 1.384(14) yes
C8 H81 0.926 no
C9 C10 1.385(13) yes
C9 H91 0.925 no
C10 C11 1.412(13) yes
C21 H211 0.967 no
C21 H212 0.965 no
C22 H222 0.970 no
C22 H221 0.970 no
C31 C32 1.393(13) yes
C31 C36 1.399(13) yes
C32 C33 1.384(14) yes
C32 H321 0.929 no
C33 C34 1.386(17) yes
C33 H331 0.927 no
C34 C35 1.379(17) yes
C34 H341 0.929 no
C35 C36 1.374(15) yes
C35 H351 0.928 no
C36 H361 0.926 no
C41 C42 1.385(13) yes
C41 C46 1.387(13) yes
C42 C43 1.372(13) yes
C42 H421 0.927 no
C43 C44 1.381(17) yes
C43 H431 0.934 no
C44 C45 1.354(17) yes
C44 H441 0.932 no
C45 C46 1.392(14) yes
C45 H451 0.934 no
C46 H461 0.928 no
C51 C52 1.372(14) yes
C51 C56 1.399(14) yes
C52 C53 1.389(14) yes
C52 H521 0.938 no
C53 C54 1.363(17) yes
C53 H531 0.936 no
C54 C55 1.355(18) yes
C54 H541 0.931 no
C55 C56 1.394(15) yes
C55 H551 0.934 no
C56 H561 0.930 no
C61 C62 1.385(14) yes
C61 C66 1.397(13) yes
C62 C63 1.375(14) yes
C62 H621 0.930 no
C63 C64 1.346(17) yes
C63 H631 0.930 no
C64 C65 1.376(19) yes
C64 H641 0.931 no
C65 C66 1.397(17) yes
C65 H651 0.931 no
C66 H661 0.939 no
C70 C71 1.437(17) yes
C70 C74 1.426(16) yes
C70 C75 1.475(19) yes
C71 C72 1.394(18) yes
C71 C76 1.497(17) yes
C72 C73 1.425(15) yes
C72 C77 1.516(19) yes
C73 C74 1.395(15) yes
C73 C78 1.531(17) yes
C74 C79 1.518(14) yes
C75 H751 0.960 no
C75 H753 0.955 no
C75 H752 0.968 no
C76 H761 0.964 no
C76 H763 0.957 no
C76 H762 0.964 no
C77 H771 0.957 no
C77 H772 0.962 no
C77 H773 0.960 no
C78 H782 0.961 no
C78 H781 0.961 no
C78 H783 0.962 no
C79 H792 0.960 no
C79 H791 0.957 no
C79 H793 0.959 no
C80 C81 1.452(15) yes
C80 C84 1.426(15) yes
C80 C85 1.476(15) yes
C81 C82 1.387(16) yes
C81 C86 1.503(16) yes
C82 C83 1.445(16) yes
C82 C87 1.496(17) yes
C83 C84 1.457(14) yes
C83 C88 1.491(15) yes
C84 C89 1.493(16) yes
C85 H851 0.959 no
C85 H853 0.960 no
C85 H852 0.962 no
C86 H861 0.960 no
C86 H863 0.961 no
C86 H862 0.959 no
C87 H871 0.958 no
C87 H872 0.957 no
C87 H873 0.964 no
C88 H882 0.970 no
C88 H881 0.961 no
C88 H883 0.955 no
C89 H892 0.961 no
C89 H891 0.952 no
C89 H893 0.960 no
C101 H1011 0.983 no
